data_4500842
loop_
_publ_author_name
'Karmakar, Anirban'
'Titi, Hatem M.'
'Goldberg, Israel'

_publ_section_title
;
 Coordination Polymers of
 5-(2-Amino/Acetamido-4-carboxyphenoxy)-benzene-1,3-dioic Acids with
 Transition Metal Ions: Synthesis, Structure, and Catalytic Activity
;
_journal_issue 6
_journal_name_full 'Crystal Growth &amp; Design'
_journal_page_first 2621
_journal_paper_doi 10.1021/cg200350j
_journal_volume 11
_journal_year 2011
_chemical_formula_moiety '2(C15 H12 Ce N O9), C3 H7 N O, 2(H2 O)'
_chemical_formula_sum 'C33 H37 Ce2 N3 O22'
_chemical_formula_weight 1107.90
_chemical_name_systematic
; 
 ? 
;
_space_group_IT_number 2
_symmetry_cell_setting triclinic
_symmetry_space_group_name_Hall '-P 1'
_symmetry_space_group_name_H-M 'P -1'
_atom_sites_solution_hydrogens geom
_atom_sites_solution_primary direct
_atom_sites_solution_secondary difmap
_audit_creation_method SHELXL-97
_cell_angle_alpha 96.126(2)
_cell_angle_beta 97.2065(17)
_cell_angle_gamma 111.8585(19)
_cell_formula_units_Z 1
_cell_length_a 9.6047(4)
_cell_length_b 10.0427(4)
_cell_length_c 11.4589(5)
_cell_measurement_reflns_used 3894
_cell_measurement_temperature 110(2)
_cell_measurement_theta_max 27.05
_cell_measurement_theta_min 2.22
_cell_volume 1003.50(7)
_computing_cell_refinement Denzo
_computing_data_collection 'Collect, Nonius B.V.'
_computing_data_reduction 'Denzo & Scalepack'
_computing_structure_refinement 'SHELXL-97 (Sheldrick, 1997)'
_computing_structure_solution SIR-97
_diffrn_ambient_temperature 110(2)
_diffrn_detector_area_resol_mean 12.8
_diffrn_measured_fraction_theta_full 0.974
_diffrn_measured_fraction_theta_max 0.974
_diffrn_measurement_device_type 'Nonius KappaCCD'
_diffrn_measurement_method '1 deg. \w scans'
_diffrn_radiation_monochromator graphite
_diffrn_radiation_source 'fine-focus sealed tube'
_diffrn_radiation_type MoK\a
_diffrn_radiation_wavelength 0.71073
_diffrn_reflns_av_R_equivalents 0.0560
_diffrn_reflns_av_sigmaI/netI 0.0525
_diffrn_reflns_limit_h_max 12
_diffrn_reflns_limit_h_min 0
_diffrn_reflns_limit_k_max 11
_diffrn_reflns_limit_k_min -12
_diffrn_reflns_limit_l_max 14
_diffrn_reflns_limit_l_min -14
_diffrn_reflns_number 12389
_diffrn_reflns_theta_full 27.05
_diffrn_reflns_theta_max 27.05
_diffrn_reflns_theta_min 2.22
_diffrn_standards_number 0
_exptl_absorpt_coefficient_mu 2.329
_exptl_absorpt_correction_T_max 0.8005
_exptl_absorpt_correction_T_min 0.5936
_exptl_absorpt_correction_type multi-scan
_exptl_absorpt_process_details 'Blessing, 1995'
_exptl_crystal_colour colorless
_exptl_crystal_density_diffrn 1.833
_exptl_crystal_density_method 'not measured'
_exptl_crystal_description prism
_exptl_crystal_F_000 548
_exptl_crystal_size_max 0.25
_exptl_crystal_size_mid 0.15
_exptl_crystal_size_min 0.10
_refine_diff_density_max 1.990
_refine_diff_density_min -1.034
_refine_diff_density_rms 0.162
_refine_ls_extinction_method none
_refine_ls_goodness_of_fit_ref 1.053
_refine_ls_hydrogen_treatment constr
_refine_ls_matrix_type full
_refine_ls_number_parameters 295
_refine_ls_number_reflns 4284
_refine_ls_number_restraints 0
_refine_ls_restrained_S_all 1.053
_refine_ls_R_factor_all 0.0538
_refine_ls_R_factor_gt 0.0427
_refine_ls_shift/su_max 0.004
_refine_ls_shift/su_mean 0.000
_refine_ls_structure_factor_coef Fsqd
_refine_ls_weighting_details 'calc w=1/[\s^2^(Fo^2^)+(0.0455P)^2^+4.2459P] where P=(Fo^2^+2Fc^2^)/3'
_refine_ls_weighting_scheme calc
_refine_ls_wR_factor_gt 0.0972
_refine_ls_wR_factor_ref 0.1020
_reflns_number_gt 3745
_reflns_number_total 4284
_reflns_threshold_expression >2sigma(I)
_cod_data_source_file cg200350j_si_001.cif
_cod_data_source_block 6
_cod_database_code 4500842

loop_
_symmetry_equiv_pos_as_xyz
'x, y, z'
'-x, -y, -z'

loop_
_atom_site_label
_atom_site_type_symbol
_atom_site_fract_x
_atom_site_fract_y
_atom_site_fract_z
_atom_site_U_iso_or_equiv
_atom_site_adp_type
_atom_site_occupancy
_atom_site_symmetry_multiplicity
_atom_site_calc_flag
_atom_site_refinement_flags
CE Ce 0.71324(3) 0.95492(3) 0.00822(2) 0.01663(10) Uani 1 1 d .
O8 O 0.5437(4) 0.7573(4) 0.1099(3) 0.0213(8) Uani 1 1 d .
O19 O 0.1182(4) 0.9824(4) 0.7823(3) 0.0235(8) Uani 1 1 d .
O1 O 0.1830(4) 0.2265(4) -0.0169(4) 0.0285(9) Uani 1 1 d .
O2 O -0.0539(4) 0.1594(4) 0.0161(3) 0.0237(8) Uani 1 1 d .
C3 C 0.0782(6) 0.2530(5) 0.0226(4) 0.0189(10) Uani 1 1 d .
C4 C 0.1131(6) 0.4068(5) 0.0795(4) 0.0184(10) Uani 1 1 d .
C5 C 0.2475(6) 0.5170(5) 0.0680(4) 0.0184(10) Uani 1 1 d .
H5 H 0.3177 0.4949 0.0263 0.022 Uiso 1 1 calc R
C6 C 0.2795(5) 0.6603(5) 0.1174(4) 0.0162(10) Uani 1 1 d .
C7 C 0.4220(6) 0.7789(5) 0.1012(4) 0.0175(10) Uani 1 1 d .
O9 O 0.4192(4) 0.8997(4) 0.0777(3) 0.0189(7) Uani 1 1 d .
C10 C 0.1777(6) 0.6918(6) 0.1809(4) 0.0200(10) Uani 1 1 d .
H10 H 0.1960 0.7896 0.2119 0.024 Uiso 1 1 calc R
C11 C 0.0502(6) 0.5789(6) 0.1980(4) 0.0195(10) Uani 1 1 d .
C12 C 0.0137(6) 0.4371(5) 0.1460(4) 0.0181(10) Uani 1 1 d .
H12 H -0.0777 0.3616 0.1554 0.022 Uiso 1 1 calc R
O13 O -0.0506(4) 0.6078(4) 0.2654(3) 0.0221(8) Uani 1 1 d .
C14 C 0.0090(6) 0.6737(6) 0.3826(4) 0.0207(10) Uani 1 1 d .
C15 C 0.1257(6) 0.6515(6) 0.4520(5) 0.0258(12) Uani 1 1 d .
H15 H 0.1710 0.5904 0.4186 0.031 Uiso 1 1 calc R
C16 C 0.1754(6) 0.7189(6) 0.5699(5) 0.0217(11) Uani 1 1 d .
H16 H 0.2542 0.7032 0.6178 0.026 Uiso 1 1 calc R
C17 C 0.1104(6) 0.8092(6) 0.6182(4) 0.0203(10) Uani 1 1 d .
C18 C 0.1704(6) 0.8905(5) 0.7427(4) 0.0191(10) Uani 1 1 d .
O20 O 0.2756(4) 0.8703(4) 0.8079(3) 0.0201(7) Uani 1 1 d .
C21 C -0.0063(6) 0.8305(6) 0.5483(5) 0.0257(11) Uani 1 1 d .
H21 H -0.0502 0.8928 0.5817 0.031 Uiso 1 1 calc R
C22 C -0.0593(6) 0.7619(6) 0.4307(5) 0.0220(11) Uani 1 1 d .
N23 N -0.1821(6) 0.7749(6) 0.3597(5) 0.0376(13) Uani 1 1 d .
H23A H -0.1678 0.8473 0.3185 0.045 Uiso 1 1 d .
H23B H -0.2621 0.6962 0.3154 0.045 Uiso 1 1 d .
O24 O 0.8067(4) 0.9374(5) -0.1919(3) 0.0314(9) Uani 1 1 d .
H24A H 0.7518 0.9133 -0.2638 0.047 Uiso 1 1 d .
H24B H 0.9024 0.9557 -0.1963 0.047 Uiso 1 1 d .
O25 O 0.5020(4) 0.7742(4) -0.1519(3) 0.0234(8) Uani 1 1 d .
H25A H 0.4849 0.6788 -0.1717 0.035 Uiso 1 1 d .
H25B H 0.4283 0.8085 -0.1624 0.035 Uiso 1 1 d .
O26 O 0.5732(6) 0.5184(5) 0.2081(5) 0.0627(17) Uani 1 1 d .
H26A H 0.5656 0.5951 0.1759 0.094 Uiso 1 1 d .
H26B H 0.5678 0.5301 0.2880 0.094 Uiso 1 1 d .
N27 N 0.5000 0.0000 0.5000 0.066(3) Uani 1 2 d S
C28 C 0.4936(17) -0.065(2) 0.3843(12) 0.057(4) Uani 0.50 1 d P
H28A H 0.3988 -0.0785 0.3313 0.100 Uiso 0.50 1 d PR
H28B H 0.4980 -0.1609 0.3898 0.100 Uiso 0.50 1 d PR
H28C H 0.5825 -0.0048 0.3525 0.100 Uiso 0.50 1 d PR
C29 C 0.5804(18) -0.038(2) 0.5983(13) 0.055(4) Uani 0.50 1 d P
H29A H 0.6524 0.0490 0.6535 0.100 Uiso 0.50 1 d PR
H29B H 0.6367 -0.0946 0.5667 0.100 Uiso 0.50 1 d PR
H29C H 0.5034 -0.0989 0.6404 0.100 Uiso 0.50 1 d PR
C30 C 0.436(2) 0.100(2) 0.521(2) 0.084(7) Uani 0.50 1 d P
H30 H 0.4355 0.1366 0.6011 0.100 Uiso 0.50 1 d PR
O31 O 0.3549(14) 0.1451(18) 0.4245(10) 0.080(4) Uani 0.50 1 d P
O32 O 0.3310(16) 0.3522(17) 0.3414(13) 0.087(4) Uani 0.50 1 d P
H32A H 0.3415 0.2787 0.3716 0.100 Uiso 0.50 1 d P
H32B H 0.2480 0.3053 0.2685 0.100 Uiso 0.50 1 d P

loop_
_atom_site_aniso_label
_atom_site_aniso_U_11
_atom_site_aniso_U_22
_atom_site_aniso_U_33
_atom_site_aniso_U_23
_atom_site_aniso_U_13
_atom_site_aniso_U_12
CE 0.01507(15) 0.01067(15) 0.02168(16) 0.00057(10) 0.00258(10) 0.00304(11)
O8 0.0150(18) 0.0173(18) 0.032(2) 0.0090(15) 0.0065(15) 0.0044(15)
O19 0.024(2) 0.024(2) 0.0216(18) 0.0012(15) 0.0014(15) 0.0099(16)
O1 0.021(2) 0.0151(18) 0.050(2) 0.0036(17) 0.0090(17) 0.0077(16)
O2 0.022(2) 0.0105(17) 0.034(2) 0.0029(15) 0.0078(16) 0.0009(15)
C3 0.014(2) 0.016(2) 0.024(3) 0.006(2) -0.0013(19) 0.004(2)
C4 0.016(2) 0.013(2) 0.023(2) 0.005(2) -0.0021(19) 0.004(2)
C5 0.016(2) 0.014(2) 0.022(2) 0.004(2) 0.0008(19) 0.004(2)
C6 0.016(2) 0.014(2) 0.016(2) 0.0029(18) 0.0006(18) 0.0033(19)
C7 0.020(3) 0.014(2) 0.015(2) 0.0020(19) 0.0030(19) 0.003(2)
O9 0.0195(18) 0.0101(16) 0.0239(18) 0.0032(14) 0.0004(14) 0.0031(14)
C10 0.020(3) 0.016(2) 0.020(2) 0.003(2) 0.001(2) 0.003(2)
C11 0.018(2) 0.023(3) 0.017(2) 0.004(2) 0.0038(19) 0.007(2)
C12 0.013(2) 0.018(2) 0.021(2) 0.004(2) 0.0032(19) 0.003(2)
O13 0.0178(18) 0.027(2) 0.0156(17) -0.0002(15) 0.0033(14) 0.0027(15)
C14 0.020(3) 0.020(3) 0.018(2) 0.005(2) 0.0046(19) 0.002(2)
C15 0.024(3) 0.032(3) 0.022(3) 0.000(2) 0.006(2) 0.013(2)
C16 0.019(3) 0.025(3) 0.021(2) 0.005(2) 0.001(2) 0.009(2)
C17 0.017(3) 0.020(3) 0.019(2) 0.002(2) 0.0033(19) 0.003(2)
C18 0.016(2) 0.018(2) 0.019(2) 0.001(2) 0.0028(19) 0.002(2)
O20 0.0199(18) 0.0211(18) 0.0183(17) -0.0001(14) 0.0010(14) 0.0084(15)
C21 0.024(3) 0.025(3) 0.028(3) -0.001(2) 0.003(2) 0.011(2)
C22 0.018(3) 0.020(3) 0.025(3) 0.004(2) 0.001(2) 0.005(2)
N23 0.033(3) 0.037(3) 0.037(3) 0.000(2) -0.012(2) 0.015(2)
O24 0.025(2) 0.040(2) 0.027(2) -0.0012(18) 0.0079(16) 0.0103(19)
O25 0.0214(19) 0.0150(18) 0.031(2) -0.0044(15) -0.0011(15) 0.0077(15)
O26 0.066(4) 0.021(2) 0.080(4) 0.006(2) -0.036(3) 0.010(2)
N27 0.041(5) 0.074(7) 0.059(6) 0.003(5) 0.012(5) -0.003(5)
C28 0.038(8) 0.090(13) 0.023(6) -0.002(7) -0.001(6) 0.008(8)
C29 0.041(8) 0.082(12) 0.032(7) 0.013(7) 0.006(6) 0.011(8)
C30 0.063(12) 0.093(15) 0.093(15) -0.043(12) -0.019(10) 0.054(12)
O31 0.051(7) 0.156(14) 0.051(7) 0.006(8) 0.010(5) 0.063(9)
O32 0.074(9) 0.094(10) 0.088(10) 0.017(8) 0.041(8) 0.021(8)

loop_
_atom_type_symbol
_atom_type_description
_atom_type_scat_dispersion_real
_atom_type_scat_dispersion_imag
_atom_type_scat_source
C C 0.0033 0.0016 'International Tables Vol C Tables 4.2.6.8 and 6.1.1.4'
H H 0.0000 0.0000 'International Tables Vol C Tables 4.2.6.8 and 6.1.1.4'
O O 0.0106 0.0060 'International Tables Vol C Tables 4.2.6.8 and 6.1.1.4'
Ce Ce -0.1943 3.0179 'International Tables Vol C Tables 4.2.6.8 and 6.1.1.4'
N N 0.0061 0.0033 'International Tables Vol C Tables 4.2.6.8 and 6.1.1.4'

loop_
_geom_angle_atom_site_label_1
_geom_angle_atom_site_label_2
_geom_angle_atom_site_label_3
_geom_angle
_geom_angle_site_symmetry_1
_geom_angle_site_symmetry_3
O1 CE O2 97.98(13) 2_665 1_665
O1 CE O9 159.03(13) 2_665 2_675
O2 CE O9 86.96(12) 1_665 2_675
O1 CE O25 86.99(12) 2_665 .
O2 CE O25 136.86(13) 1_665 .
O9 CE O25 75.78(11) 2_675 .
O1 CE O8 72.18(12) 2_665 .
O2 CE O8 149.55(12) 1_665 .
O9 CE O8 112.72(11) 2_675 .
O25 CE O8 72.61(12) . .
O1 CE O20 123.12(13) 2_665 2_676
O2 CE O20 76.58(12) 1_665 2_676
O9 CE O20 77.85(11) 2_675 2_676
O25 CE O20 134.81(11) . 2_676
O8 CE O20 84.87(12) . 2_676
O1 CE O24 75.93(14) 2_665 .
O2 CE O24 70.69(13) 1_665 .
O9 CE O24 86.66(13) 2_675 .
O25 CE O24 69.12(13) . .
O8 CE O24 130.73(13) . .
O20 CE O24 144.39(12) 2_676 .
O1 CE O19 73.96(13) 2_665 2_676
O2 CE O19 69.76(12) 1_665 2_676
O9 CE O19 126.53(11) 2_675 2_676
O25 CE O19 150.25(12) . 2_676
O8 CE O19 79.79(12) . 2_676
O20 CE O19 50.69(11) 2_676 2_676
O24 CE O19 125.39(12) . 2_676
O1 CE O9 118.86(11) 2_665 .
O2 CE O9 137.64(11) 1_665 .
O9 CE O9 66.40(12) 2_675 .
O25 CE O9 69.66(11) . .
O8 CE O9 47.30(10) . .
O20 CE O9 66.32(10) 2_676 .
O24 CE O9 135.02(11) . .
O19 CE O9 99.47(11) 2_676 .
O1 CE C18 98.81(14) 2_665 2_676
O2 CE C18 70.67(13) 1_665 2_676
O9 CE C18 102.05(13) 2_675 2_676
O25 CE C18 151.10(13) . 2_676
O8 CE C18 82.22(13) . 2_676
O20 CE C18 25.30(12) 2_676 2_676
O24 CE C18 139.77(13) . 2_676
O19 CE C18 25.41(13) 2_676 2_676
O9 CE C18 82.94(12) . 2_676
O1 CE C7 94.48(13) 2_665 .
O2 CE C7 154.37(13) 1_665 .
O9 CE C7 89.37(12) 2_675 .
O25 CE C7 65.89(12) . .
O8 CE C7 23.40(12) . .
O20 CE C7 77.85(12) 2_676 .
O24 CE C7 134.40(13) . .
O19 CE C7 92.55(12) 2_676 .
O9 CE C7 24.39(11) . .
C18 CE C7 85.38(13) 2_676 .
C7 O8 CE 103.1(3) . .
C18 O19 CE 93.7(3) . 2_676
C3 O1 CE 136.8(3) . 2_665
C3 O2 CE 171.0(3) . 1_445
O2 C3 O1 123.9(5) . .
O2 C3 C4 118.2(4) . .
O1 C3 C4 117.9(4) . .
C5 C4 C12 120.4(5) . .
C5 C4 C3 119.3(5) . .
C12 C4 C3 120.4(4) . .
C4 C5 C6 120.0(5) . .
C4 C5 H5 120.0 . .
C6 C5 H5 120.0 . .
C5 C6 C10 119.8(5) . .
C5 C6 C7 119.7(4) . .
C10 C6 C7 120.5(4) . .
O8 C7 O9 121.0(4) . .
O8 C7 C6 118.9(4) . .
O9 C7 C6 120.1(4) . .
O8 C7 CE 53.5(2) . .
O9 C7 CE 69.4(3) . .
C6 C7 CE 163.0(3) . .
C7 O9 CE 151.7(3) . 2_675
C7 O9 CE 86.2(3) . .
CE O9 CE 113.60(12) 2_675 .
C11 C10 C6 118.9(5) . .
C11 C10 H10 120.5 . .
C6 C10 H10 120.5 . .
C10 C11 C12 121.9(5) . .
C10 C11 O13 119.8(5) . .
C12 C11 O13 118.2(4) . .
C11 C12 C4 118.7(5) . .
C11 C12 H12 120.6 . .
C4 C12 H12 120.6 . .
C14 O13 C11 116.5(4) . .
O13 C14 C22 115.5(4) . .
O13 C14 C15 123.7(5) . .
C22 C14 C15 120.8(5) . .
C16 C15 C14 119.7(5) . .
C16 C15 H15 120.1 . .
C14 C15 H15 120.1 . .
C15 C16 C17 120.1(5) . .
C15 C16 H16 119.9 . .
C17 C16 H16 119.9 . .
C16 C17 C21 119.8(5) . .
C16 C17 C18 120.6(5) . .
C21 C17 C18 119.6(5) . .
O20 C18 O19 120.2(4) . .
O20 C18 C17 120.0(4) . .
O19 C18 C17 119.8(4) . .
O20 C18 CE 59.4(2) . 2_676
O19 C18 CE 60.9(3) . 2_676
C17 C18 CE 178.6(4) . 2_676
C18 O20 CE 95.3(3) . 2_676
C22 C21 C17 120.9(5) . .
C22 C21 H21 119.6 . .
C17 C21 H21 119.6 . .
C21 C22 C14 118.7(5) . .
C21 C22 N23 122.3(5) . .
C14 C22 N23 119.0(5) . .
C22 N23 H23A 121.2 . .
C22 N23 H23B 122.6 . .
H23A N23 H23B 106.4 . .
CE O24 H24A 127.3 . .
CE O24 H24B 122.8 . .
H24A O24 H24B 109.9 . .
CE O25 H25A 125.3 . .
CE O25 H25B 107.1 . .
H25A O25 H25B 123.1 . .
H26A O26 H26B 110.2 . .
C30 N27 C30 180.0(9) . 2_656
C30 N27 C28 121.7(11) . .
C30 N27 C28 58.3(11) 2_656 .
C30 N27 C28 58.3(11) . 2_656
C30 N27 C28 121.7(11) 2_656 2_656
C28 N27 C28 180.0(13) . 2_656
C30 N27 C29 59.6(11) . 2_656
C30 N27 C29 120.4(11) 2_656 2_656
C28 N27 C29 62.2(9) . 2_656
C28 N27 C29 117.8(10) 2_656 2_656
C30 N27 C29 120.4(11) . .
C30 N27 C29 59.6(11) 2_656 .
C28 N27 C29 117.8(9) . .
C28 N27 C29 62.2(10) 2_656 .
C29 N27 C29 179.999(4) 2_656 .
C30 C28 N27 60.0(9) 2_656 .
C30 C28 C29 120.7(13) 2_656 2_656
N27 C28 C29 60.7(9) . 2_656
C30 C28 H28A 149.4 2_656 .
N27 C28 H28A 111.6 . .
C29 C28 H28A 59.2 2_656 .
C30 C28 H28B 54.0 2_656 .
N27 C28 H28B 107.2 . .
C29 C28 H28B 151.0 2_656 .
H28A C28 H28B 109.4 . .
C30 C28 H28C 100.3 2_656 .
N27 C28 H28C 109.3 . .
C29 C28 H28C 99.8 2_656 .
H28A C28 H28C 110.0 . .
H28B C28 H28C 109.2 . .

loop_
_geom_bond_atom_site_label_1
_geom_bond_atom_site_label_2
_geom_bond_distance
_geom_bond_site_symmetry_2
CE O1 2.385(4) 2_665
CE O2 2.391(4) 1_665
CE O9 2.469(3) 2_675
CE O25 2.528(4) .
CE O8 2.552(3) .
CE O20 2.559(3) 2_676
CE O24 2.577(4) .
CE O19 2.593(4) 2_676
CE O9 2.900(4) .
CE C18 2.961(5) 2_676
CE C7 3.091(5) .
O8 C7 1.260(6) .
O19 C18 1.273(6) .
O19 CE 2.593(4) 2_676
O1 C3 1.255(6) .
O1 CE 2.385(4) 2_665
O2 C3 1.254(6) .
O2 CE 2.391(3) 1_445
C3 C4 1.507(7) .
C4 C5 1.385(7) .
C4 C12 1.391(7) .
C5 C6 1.392(7) .
C5 H5 0.9500 .
C6 C10 1.396(7) .
C6 C7 1.491(7) .
C7 O9 1.279(6) .
O9 CE 2.469(3) 2_675
C10 C11 1.377(7) .
C10 H10 0.9500 .
C11 C12 1.379(7) .
C11 O13 1.402(6) .
C12 H12 0.9500 .
O13 C14 1.380(6) .
C14 C22 1.393(8) .
C14 C15 1.392(7) .
C15 C16 1.383(7) .
C15 H15 0.9500 .
C16 C17 1.386(7) .
C16 H16 0.9500 .
C17 C21 1.390(7) .
C17 C18 1.493(7) .
C18 O20 1.271(6) .
C18 CE 2.961(5) 2_676
O20 CE 2.559(3) 2_676
C21 C22 1.385(7) .
C21 H21 0.9500 .
C22 N23 1.403(7) .
N23 H23A 0.8859 .
N23 H23B 0.9154 .
O24 H24A 0.8773 .
O24 H24B 0.8763 .
O25 H25A 0.9079 .
O25 H25B 0.8953 .
O26 H26A 0.9112 .
O26 H26B 0.9214 .
N27 C30 1.375(17) .
N27 C30 1.375(17) 2_656
N27 C28 1.398(14) .
N27 C28 1.398(14) 2_656
N27 C29 1.452(15) 2_656
N27 C29 1.452(15) .
C28 C30 1.35(2) 2_656
C28 C29 1.47(2) 2_656
C28 H28A 0.9842 .
C28 H28B 0.9856 .
C28 H28C 0.9850 .
C29 C30 1.41(2) 2_656
C29 O31 1.44(2) 2_656
C29 C28 1.47(2) 2_656
C29 H29A 0.9841 .
C29 H29B 0.9877 .
C29 H29C 0.9836 .
C30 C28 1.35(2) 2_656
C30 C29 1.41(2) 2_656
C30 O31 1.48(2) .
C30 H30 0.9501 .
O31 C29 1.44(2) 2_656
O32 H32A 0.8810 .
O32 H32B 1.0127 .

loop_
_geom_hbond_atom_site_label_D
_geom_hbond_atom_site_label_H
_geom_hbond_atom_site_label_A
_geom_hbond_distance_DH
_geom_hbond_distance_HA
_geom_hbond_distance_DA
_geom_hbond_angle_DHA
_geom_hbond_site_symmetry_A
N23 H23A O19 0.89 2.11 2.991(7) 176 2_576
N23 H23B O26 0.92 2.03 2.948(7) 175 1_455
O24 H24A O31 0.88 1.91 2.781(12) 175 2_665
O24 H24B O19 0.88 2.04 2.913(5) 175 1_654
O25 H25A O26 0.91 1.83 2.734(6) 173 2_665
O25 H25B O20 0.90 1.80 2.698(5) 176 1_554
O26 H26A O8 0.91 1.94 2.847(6) 177 .
O26 H26B O32 0.92 2.51 3.013(15) 115 .
O32 H32A O31 0.88 1.57 2.45(2) 178 .
O32 H32B O24 1.01 2.34 2.941(16) 117 2_665
